data_7038535
loop_
_publ_author_name
'Brown, Jessie L.'
'Montgomery, Ashley C.'
'Samaan, Christopher A.'
'Janicke, Michael T.'
'Scott, Brian L.'
'Gaunt, Andrew J.'

_publ_section_title
;
 Synthesis and characterization of potassium aryl- and alkyl-substituted
 silylchalcogenolate ligands.
;
_journal_issue 24
_journal_name_full 'Dalton transactions (Cambridge, England : 2003)'
_journal_page_first 9841
_journal_page_last 9852
_journal_paper_doi 10.1039/c5dt04433b
_journal_volume 45
_journal_year 2016
_chemical_formula_sum 'C30 H47 K O6.5 Se Si'
_chemical_formula_weight 657.83
_chemical_name_systematic
; 
 ? 
;
_space_group_IT_number 13
_symmetry_cell_setting monoclinic
_symmetry_space_group_name_Hall '-P 2yac'
_symmetry_space_group_name_H-M 'P 1 2/n 1'
_atom_sites_solution_hydrogens geom
_atom_sites_solution_primary direct
_atom_sites_solution_secondary difmap
_audit_creation_method SHELXL-97
_audit_update_record
;
2015-11-09 deposited with the CCDC.
2016-02-15 downloaded from the CCDC.
;
_cell_angle_alpha 90.00
_cell_angle_beta 102.8380(10)
_cell_angle_gamma 90.00
_cell_formula_units_Z 8
_cell_length_a 26.2187(15)
_cell_length_b 9.7757(6)
_cell_length_c 26.2094(15)
_cell_measurement_temperature 100(1)
_cell_volume 6549.7(7)
_computing_cell_refinement 'SAINT+, v. 7.66a (Bruker AXS, 2009)'
_computing_data_collection 'APEX II, v. 7.0 (Bruker AXS, 2009)'
_computing_data_reduction 'SAINT+, v. 7.66a (Bruker AXS, 2009)'
_computing_molecular_graphics 'SHELXTL, v. 6.14, (Bruker AXS, 2000)'
_computing_publication_material 'SHELXTL, v. 6.14, (Bruker AXS, 2000)'
_computing_structure_refinement 'SHELXL-97 (Sheldrick, 1997)'
_computing_structure_solution 'SHELXS-97 (Sheldrick, 1990)'
_diffrn_ambient_temperature 100(1)
_diffrn_measured_fraction_theta_full 0.999
_diffrn_measured_fraction_theta_max 0.997
_diffrn_measurement_device_type 'Bruker D8 with APEXII CCD'
_diffrn_measurement_method '\w scans'
_diffrn_radiation_monochromator graphite
_diffrn_radiation_source 'fine-focus sealed tube'
_diffrn_radiation_type MoK\a
_diffrn_radiation_wavelength 0.71073
_diffrn_reflns_av_R_equivalents 0.0437
_diffrn_reflns_av_sigmaI/netI 0.0288
_diffrn_reflns_limit_h_max 32
_diffrn_reflns_limit_h_min -31
_diffrn_reflns_limit_k_max 11
_diffrn_reflns_limit_k_min -11
_diffrn_reflns_limit_l_max 31
_diffrn_reflns_limit_l_min -31
_diffrn_reflns_number 81128
_diffrn_reflns_theta_full 25.00
_diffrn_reflns_theta_max 25.73
_diffrn_reflns_theta_min 2.23
_diffrn_standards_decay_% 0
_diffrn_standards_interval_count 0
_diffrn_standards_interval_time 0
_diffrn_standards_number 0
_exptl_absorpt_coefficient_mu 1.350
_exptl_absorpt_correction_T_max 0.8129
_exptl_absorpt_correction_T_min 0.4076
_exptl_absorpt_correction_type multi-scan
_exptl_absorpt_process_details 'SADABS v. 2.03 (Sheldrick, 2008)'
_exptl_crystal_colour colorless
_exptl_crystal_density_diffrn 1.334
_exptl_crystal_density_method 'not measured'
_exptl_crystal_description block
_exptl_crystal_F_000 2768
_exptl_crystal_size_max 0.81
_exptl_crystal_size_mid 0.49
_exptl_crystal_size_min 0.16
_platon_squeeze_details
;
;
_refine_diff_density_max 0.589
_refine_diff_density_min -0.345
_refine_diff_density_rms 0.061
_refine_ls_extinction_method none
_refine_ls_goodness_of_fit_ref 0.868
_refine_ls_hydrogen_treatment constr
_refine_ls_matrix_type full
_refine_ls_number_parameters 673
_refine_ls_number_reflns 12444
_refine_ls_number_restraints 0
_refine_ls_restrained_S_all 0.868
_refine_ls_R_factor_all 0.0429
_refine_ls_R_factor_gt 0.0332
_refine_ls_shift/su_max 0.002
_refine_ls_shift/su_mean 0.000
_refine_ls_structure_factor_coef Fsqd
_refine_ls_weighting_details 'calc w=1/[\s^2^(Fo^2^)+(0.1000P)^2^+0.0000P] where P=(Fo^2^+2Fc^2^)/3'
_refine_ls_weighting_scheme calc
_refine_ls_wR_factor_gt 0.1033
_refine_ls_wR_factor_ref 0.1112
_reflns_number_gt 10686
_reflns_number_total 12444
_reflns_threshold_expression >2sigma(I)
_cod_data_source_file c5dt04433b2.cif
_cod_data_source_block dq0189s
_cod_depositor_comments 'Adding full bibliography for 7038530--7038536.cif.'
_cod_original_sg_symbol_H-M 'P 2/n'
_cod_original_formula_sum 'C30 H47 K O6.50 Se Si'
_cod_database_code 7038535

loop_
_symmetry_equiv_pos_as_xyz
'x, y, z'
'-x+1/2, y, -z+1/2'
'-x, -y, -z'
'x-1/2, -y, z-1/2'

loop_
_atom_site_label
_atom_site_type_symbol
_atom_site_fract_x
_atom_site_fract_y
_atom_site_fract_z
_atom_site_U_iso_or_equiv
_atom_site_adp_type
_atom_site_occupancy
_atom_site_symmetry_multiplicity
_atom_site_calc_flag
_atom_site_refinement_flags
Se1 Se 0.533283(9) 0.33448(2) 0.773669(9) 0.01962(8) Uani 1 1 d .
Se2 Se 0.277239(8) 0.96438(2) 0.534568(9) 0.01697(8) Uani 1 1 d .
K1 K 0.61694(2) 0.57746(5) 0.769472(19) 0.02157(12) Uani 1 1 d .
K2 K 0.27545(2) 0.70545(5) 0.61657(2) 0.02216(13) Uani 1 1 d .
Si1 Si 0.51041(2) 0.33430(6) 0.84928(2) 0.01189(13) Uani 1 1 d .
Si2 Si 0.35236(2) 0.96041(6) 0.51071(2) 0.01141(13) Uani 1 1 d .
O1 O 0.59194(6) 0.48767(17) 0.66538(6) 0.0211(4) Uani 1 1 d .
O2 O 0.67034(6) 0.34506(16) 0.73668(6) 0.0189(4) Uani 1 1 d .
O3 O 0.69313(6) 0.43826(17) 0.84075(6) 0.0202(4) Uani 1 1 d .
O4 O 0.67301(7) 0.70953(18) 0.86289(7) 0.0268(4) Uani 1 1 d .
O5 O 0.59356(7) 0.84688(17) 0.79278(8) 0.0324(4) Uani 1 1 d .
O6 O 0.57216(6) 0.76140(18) 0.68891(7) 0.0270(4) Uani 1 1 d .
O8 O 0.19786(7) 0.49867(17) 0.57531(6) 0.0236(4) Uani 1 1 d .
O9 O 0.30527(7) 0.44203(17) 0.59712(7) 0.0292(4) Uani 1 1 d .
O10 O 0.37164(7) 0.58815(18) 0.67547(7) 0.0253(4) Uani 1 1 d .
O11 O 0.34315(6) 0.85385(16) 0.69455(6) 0.0192(4) Uani 1 1 d .
O12 O 0.23666(6) 0.92694(16) 0.66928(6) 0.0176(3) Uani 1 1 d .
O13 O 0.16934(6) 0.76667(17) 0.59354(6) 0.0202(4) Uani 1 1 d .
C1 C 0.62368(9) 0.3849(3) 0.64983(10) 0.0253(6) Uani 1 1 d .
H1A H 0.6553 0.4254 0.6431 0.030 Uiso 1 1 calc R
H1B H 0.6049 0.3410 0.6180 0.030 Uiso 1 1 calc R
C2 C 0.63719(10) 0.2822(3) 0.69269(10) 0.0255(6) Uani 1 1 d .
H2A H 0.6056 0.2494 0.7021 0.031 Uiso 1 1 calc R
H2B H 0.6549 0.2048 0.6812 0.031 Uiso 1 1 calc R
C3 C 0.68170(10) 0.2554(2) 0.78013(10) 0.0242(5) Uani 1 1 d .
H3A H 0.6973 0.1719 0.7706 0.029 Uiso 1 1 calc R
H3B H 0.6497 0.2315 0.7908 0.029 Uiso 1 1 calc R
C4 C 0.71861(10) 0.3240(3) 0.82426(11) 0.0265(6) Uani 1 1 d .
H4A H 0.7293 0.2605 0.8531 0.032 Uiso 1 1 calc R
H4B H 0.7496 0.3538 0.8129 0.032 Uiso 1 1 calc R
C5 C 0.72549(11) 0.5106(3) 0.88301(10) 0.0325(6) Uani 1 1 d .
H5A H 0.7537 0.5560 0.8711 0.039 Uiso 1 1 calc R
H5B H 0.7407 0.4475 0.9108 0.039 Uiso 1 1 calc R
C6 C 0.69252(12) 0.6141(3) 0.90288(10) 0.0348(7) Uani 1 1 d .
H6A H 0.6637 0.5687 0.9135 0.042 Uiso 1 1 calc R
H6B H 0.7133 0.6609 0.9331 0.042 Uiso 1 1 calc R
C7 C 0.64010(13) 0.8081(3) 0.87991(12) 0.0409(7) Uani 1 1 d .
H7A H 0.6590 0.8521 0.9117 0.049 Uiso 1 1 calc R
H7B H 0.6097 0.7629 0.8875 0.049 Uiso 1 1 calc R
C8 C 0.62322(13) 0.9123(3) 0.83829(13) 0.0433(8) Uani 1 1 d .
H8A H 0.6021 0.9817 0.8502 0.052 Uiso 1 1 calc R
H8B H 0.6536 0.9566 0.8302 0.052 Uiso 1 1 calc R
C9 C 0.57724(12) 0.9403(3) 0.75053(14) 0.0463(9) Uani 1 1 d .
H9A H 0.6075 0.9768 0.7395 0.056 Uiso 1 1 calc R
H9B H 0.5582 1.0159 0.7615 0.056 Uiso 1 1 calc R
C10 C 0.54292(11) 0.8658(3) 0.70638(14) 0.0439(8) Uani 1 1 d .
H10A H 0.5134 0.8262 0.7179 0.053 Uiso 1 1 calc R
H10B H 0.5295 0.9288 0.6780 0.053 Uiso 1 1 calc R
C11 C 0.54232(10) 0.6902(3) 0.64512(11) 0.0318(6) Uani 1 1 d .
H11A H 0.5284 0.7542 0.6172 0.038 Uiso 1 1 calc R
H11B H 0.5132 0.6437 0.6549 0.038 Uiso 1 1 calc R
C12 C 0.57672(11) 0.5889(3) 0.62684(10) 0.0331(6) Uani 1 1 d .
H12A H 0.5581 0.5470 0.5945 0.040 Uiso 1 1 calc R
H12B H 0.6074 0.6345 0.6202 0.040 Uiso 1 1 calc R
C13 C 0.44040(8) 0.2653(2) 0.84141(9) 0.0153(5) Uani 1 1 d .
C14 C 0.40508(10) 0.3411(3) 0.79546(11) 0.0303(6) Uani 1 1 d .
H14A H 0.4184 0.3286 0.7645 0.045 Uiso 1 1 calc R
H14B H 0.4046 0.4368 0.8035 0.045 Uiso 1 1 calc R
H14C H 0.3702 0.3051 0.7897 0.045 Uiso 1 1 calc R
C15 C 0.41747(9) 0.2868(3) 0.88983(10) 0.0226(5) Uani 1 1 d .
H15A H 0.3811 0.2623 0.8816 0.034 Uiso 1 1 calc R
H15B H 0.4211 0.3811 0.9002 0.034 Uiso 1 1 calc R
H15C H 0.4359 0.2304 0.9179 0.034 Uiso 1 1 calc R
C16 C 0.43973(9) 0.1132(2) 0.82741(9) 0.0207(5) Uani 1 1 d .
H16A H 0.4600 0.0629 0.8564 0.031 Uiso 1 1 calc R
H16B H 0.4544 0.1009 0.7973 0.031 Uiso 1 1 calc R
H16C H 0.4043 0.0804 0.8198 0.031 Uiso 1 1 calc R
C17 C 0.51026(8) 0.5128(2) 0.87772(9) 0.0148(5) Uani 1 1 d .
C18 C 0.49744(10) 0.6255(2) 0.84503(10) 0.0234(5) Uani 1 1 d .
H18 H 0.4907 0.6128 0.8090 0.028 Uiso 1 1 calc R
C19 C 0.49446(11) 0.7561(3) 0.86452(11) 0.0299(6) Uani 1 1 d .
H19 H 0.4852 0.8294 0.8417 0.036 Uiso 1 1 calc R
C20 C 0.50522(10) 0.7771(2) 0.91744(11) 0.0280(6) Uani 1 1 d .
H20 H 0.5034 0.8647 0.9307 0.034 Uiso 1 1 calc R
C21 C 0.51881(10) 0.6678(3) 0.95102(10) 0.0266(6) Uani 1 1 d .
H21 H 0.5263 0.6818 0.9870 0.032 Uiso 1 1 calc R
C22 C 0.52127(9) 0.5375(2) 0.93121(9) 0.0198(5) Uani 1 1 d .
H22 H 0.5305 0.4647 0.9543 0.024 Uiso 1 1 calc R
C23 C 0.55819(9) 0.2340(2) 0.90087(9) 0.0151(5) Uani 1 1 d .
C24 C 0.61161(9) 0.2477(2) 0.90214(9) 0.0183(5) Uani 1 1 d .
H24 H 0.6221 0.3043 0.8778 0.022 Uiso 1 1 calc R
C25 C 0.64931(9) 0.1790(3) 0.93877(10) 0.0239(6) Uani 1 1 d .
H25 H 0.6845 0.1912 0.9389 0.029 Uiso 1 1 calc R
C26 C 0.63524(10) 0.0933(3) 0.97488(10) 0.0255(6) Uani 1 1 d .
H26 H 0.6606 0.0466 0.9991 0.031 Uiso 1 1 calc R
C27 C 0.58286(10) 0.0775(3) 0.97469(10) 0.0267(6) Uani 1 1 d .
H27 H 0.5728 0.0199 0.9989 0.032 Uiso 1 1 calc R
C28 C 0.54522(9) 0.1475(2) 0.93848(9) 0.0210(5) Uani 1 1 d .
H28 H 0.5102 0.1365 0.9393 0.025 Uiso 1 1 calc R
C33 C 0.22056(12) 0.4053(3) 0.54522(12) 0.0379(7) Uani 1 1 d .
H33A H 0.2311 0.4533 0.5169 0.046 Uiso 1 1 calc R
H33B H 0.1952 0.3359 0.5302 0.046 Uiso 1 1 calc R
C34 C 0.26674(13) 0.3401(3) 0.57955(14) 0.0446(8) Uani 1 1 d .
H34A H 0.2567 0.2975 0.6093 0.053 Uiso 1 1 calc R
H34B H 0.2807 0.2699 0.5603 0.053 Uiso 1 1 calc R
C35 C 0.35263(12) 0.3836(3) 0.62630(12) 0.0390(7) Uani 1 1 d .
H35A H 0.3660 0.3176 0.6049 0.047 Uiso 1 1 calc R
H35B H 0.3461 0.3366 0.6568 0.047 Uiso 1 1 calc R
C36 C 0.39162(11) 0.4945(3) 0.64286(11) 0.0323(6) Uani 1 1 d .
H36A H 0.4244 0.4560 0.6620 0.039 Uiso 1 1 calc R
H36B H 0.3980 0.5418 0.6124 0.039 Uiso 1 1 calc R
C37 C 0.40923(10) 0.6893(3) 0.69532(11) 0.0299(6) Uani 1 1 d .
H37A H 0.4193 0.7372 0.6667 0.036 Uiso 1 1 calc R
H37B H 0.4402 0.6469 0.7166 0.036 Uiso 1 1 calc R
C38 C 0.38616(10) 0.7882(3) 0.72780(10) 0.0293(6) Uani 1 1 d .
H38A H 0.3746 0.7399 0.7556 0.035 Uiso 1 1 calc R
H38B H 0.4122 0.8553 0.7436 0.035 Uiso 1 1 calc R
C39 C 0.32276(10) 0.9634(3) 0.71972(10) 0.0240(5) Uani 1 1 d .
H39A H 0.3496 1.0318 0.7313 0.029 Uiso 1 1 calc R
H39B H 0.3112 0.9296 0.7501 0.029 Uiso 1 1 calc R
C40 C 0.27789(10) 1.0249(2) 0.68175(10) 0.0218(5) Uani 1 1 d .
H40A H 0.2657 1.1058 0.6969 0.026 Uiso 1 1 calc R
H40B H 0.2888 1.0518 0.6502 0.026 Uiso 1 1 calc R
C41 C 0.19221(9) 0.9815(3) 0.63381(10) 0.0223(5) Uani 1 1 d .
H41A H 0.2019 1.0109 0.6019 0.027 Uiso 1 1 calc R
H41B H 0.1789 1.0601 0.6494 0.027 Uiso 1 1 calc R
C42 C 0.15113(9) 0.8731(3) 0.62167(10) 0.0238(5) Uani 1 1 d .
H42A H 0.1439 0.8373 0.6539 0.029 Uiso 1 1 calc R
H42B H 0.1190 0.9113 0.6009 0.029 Uiso 1 1 calc R
C43 C 0.13175(10) 0.6610(3) 0.57919(11) 0.0299(6) Uani 1 1 d .
H43A H 0.0988 0.6992 0.5602 0.036 Uiso 1 1 calc R
H43B H 0.1258 0.6156 0.6102 0.036 Uiso 1 1 calc R
C44 C 0.15211(10) 0.5612(3) 0.54545(10) 0.0287(6) Uani 1 1 d .
H44A H 0.1258 0.4921 0.5326 0.034 Uiso 1 1 calc R
H44B H 0.1601 0.6080 0.5156 0.034 Uiso 1 1 calc R
C45 C 0.34488(9) 1.0293(2) 0.44072(8) 0.0144(5) Uani 1 1 d .
C46 C 0.29918(9) 0.9521(3) 0.40570(9) 0.0219(5) Uani 1 1 d .
H46A H 0.2678 0.9683 0.4179 0.033 Uiso 1 1 calc R
H46B H 0.3067 0.8558 0.4071 0.033 Uiso 1 1 calc R
H46C H 0.2945 0.9838 0.3703 0.033 Uiso 1 1 calc R
C47 C 0.33078(10) 1.1816(2) 0.43986(10) 0.0223(5) Uani 1 1 d .
H47A H 0.3600 1.2325 0.4593 0.033 Uiso 1 1 calc R
H47B H 0.3012 1.1943 0.4554 0.033 Uiso 1 1 calc R
H47C H 0.3222 1.2135 0.4043 0.033 Uiso 1 1 calc R
C48 C 0.39298(9) 1.0070(3) 0.41775(9) 0.0201(5) Uani 1 1 d .
H48A H 0.3856 1.0376 0.3821 0.030 Uiso 1 1 calc R
H48B H 0.4016 0.9114 0.4190 0.030 Uiso 1 1 calc R
H48C H 0.4220 1.0579 0.4377 0.030 Uiso 1 1 calc R
C49 C 0.37756(9) 0.7791(2) 0.50928(8) 0.0142(4) Uani 1 1 d .
C50 C 0.34276(9) 0.6693(2) 0.49862(9) 0.0185(5) Uani 1 1 d .
H50 H 0.3070 0.6860 0.4928 0.022 Uiso 1 1 calc R
C51 C 0.36031(10) 0.5356(2) 0.49655(10) 0.0228(5) Uani 1 1 d .
H51 H 0.3364 0.4641 0.4890 0.027 Uiso 1 1 calc R
C52 C 0.41343(10) 0.5095(2) 0.50575(9) 0.0219(5) Uani 1 1 d .
H52 H 0.4254 0.4201 0.5048 0.026 Uiso 1 1 calc R
C53 C 0.44857(10) 0.6160(2) 0.51635(9) 0.0225(5) Uani 1 1 d .
H53 H 0.4843 0.5984 0.5223 0.027 Uiso 1 1 calc R
C54 C 0.43097(9) 0.7497(2) 0.51814(9) 0.0186(5) Uani 1 1 d .
H54 H 0.4551 0.8206 0.5253 0.022 Uiso 1 1 calc R
C55 C 0.40539(8) 1.0548(2) 0.55915(9) 0.0134(4) Uani 1 1 d .
C56 C 0.40532(9) 1.0440(2) 0.61229(9) 0.0163(5) Uani 1 1 d .
H56 H 0.3799 0.9903 0.6223 0.020 Uiso 1 1 calc R
C57 C 0.44187(9) 1.1109(3) 0.65069(9) 0.0221(5) Uani 1 1 d .
H57 H 0.4411 1.1006 0.6858 0.026 Uiso 1 1 calc R
C58 C 0.47953(9) 1.1930(2) 0.63651(10) 0.0228(5) Uani 1 1 d .
H58 H 0.5036 1.2398 0.6619 0.027 Uiso 1 1 calc R
C59 C 0.48100(9) 1.2045(3) 0.58474(10) 0.0235(5) Uani 1 1 d .
H59 H 0.5065 1.2583 0.5751 0.028 Uiso 1 1 calc R
C60 C 0.44478(9) 1.1365(2) 0.54683(10) 0.0202(5) Uani 1 1 d .
H60 H 0.4467 1.1455 0.5120 0.024 Uiso 1 1 calc R

loop_
_atom_site_aniso_label
_atom_site_aniso_U_11
_atom_site_aniso_U_22
_atom_site_aniso_U_33
_atom_site_aniso_U_23
_atom_site_aniso_U_13
_atom_site_aniso_U_12
Se1 0.02096(14) 0.02395(14) 0.01528(13) -0.00413(9) 0.00691(10) -0.00185(9)
Se2 0.01405(13) 0.01819(13) 0.02036(14) -0.00315(9) 0.00741(9) -0.00096(8)
K1 0.0324(3) 0.0124(2) 0.0168(3) -0.0011(2) -0.0011(2) 0.0042(2)
K2 0.0199(3) 0.0138(2) 0.0299(3) -0.0046(2) -0.0007(2) 0.00206(19)
Si1 0.0117(3) 0.0106(3) 0.0130(3) -0.0028(2) 0.0020(2) -0.0003(2)
Si2 0.0123(3) 0.0094(3) 0.0129(3) -0.0022(2) 0.0036(2) -0.0009(2)
O1 0.0179(8) 0.0302(9) 0.0160(8) -0.0009(7) 0.0057(7) -0.0009(7)
O2 0.0173(8) 0.0165(8) 0.0231(9) -0.0039(7) 0.0051(7) -0.0010(6)
O3 0.0154(8) 0.0235(9) 0.0197(8) 0.0025(7) -0.0003(7) -0.0010(7)
O4 0.0361(10) 0.0269(9) 0.0198(9) -0.0081(7) 0.0110(8) -0.0066(8)
O5 0.0341(11) 0.0159(9) 0.0485(12) -0.0090(8) 0.0118(9) 0.0005(7)
O6 0.0182(9) 0.0252(9) 0.0343(10) 0.0098(8) -0.0015(8) 0.0045(7)
O8 0.0329(10) 0.0212(8) 0.0150(8) -0.0010(7) 0.0017(7) -0.0063(7)
O9 0.0373(11) 0.0161(8) 0.0341(10) -0.0046(8) 0.0078(8) 0.0052(7)
O10 0.0243(9) 0.0281(10) 0.0246(9) 0.0010(8) 0.0077(7) 0.0092(7)
O11 0.0176(8) 0.0245(9) 0.0145(8) -0.0027(7) 0.0016(7) 0.0028(7)
O12 0.0173(8) 0.0196(8) 0.0168(8) 0.0005(7) 0.0054(6) 0.0013(6)
O13 0.0145(8) 0.0240(9) 0.0220(9) 0.0007(7) 0.0042(7) -0.0032(7)
C1 0.0191(12) 0.0368(15) 0.0213(13) -0.0132(11) 0.0072(10) -0.0010(11)
C2 0.0223(13) 0.0244(13) 0.0314(14) -0.0163(11) 0.0091(11) -0.0027(10)
C3 0.0229(13) 0.0131(11) 0.0392(15) 0.0058(11) 0.0125(11) 0.0064(9)
C4 0.0175(12) 0.0279(14) 0.0333(15) 0.0115(11) 0.0038(11) 0.0086(10)
C5 0.0293(15) 0.0415(16) 0.0202(13) 0.0028(12) -0.0083(11) -0.0077(12)
C6 0.0431(17) 0.0436(17) 0.0160(13) -0.0045(12) 0.0030(12) -0.0170(14)
C7 0.0496(19) 0.0411(17) 0.0360(17) -0.0207(14) 0.0179(14) -0.0037(14)
C8 0.0470(19) 0.0278(15) 0.056(2) -0.0223(15) 0.0127(16) -0.0029(13)
C9 0.0380(17) 0.0165(13) 0.078(2) -0.0004(15) -0.0009(16) 0.0099(12)
C10 0.0279(15) 0.0230(14) 0.072(2) 0.0005(14) -0.0067(15) 0.0123(12)
C11 0.0227(13) 0.0399(16) 0.0280(14) 0.0117(12) -0.0045(11) 0.0033(12)
C12 0.0298(15) 0.0510(18) 0.0174(13) 0.0063(12) 0.0026(11) 0.0038(13)
C13 0.0118(11) 0.0158(11) 0.0168(11) -0.0021(9) 0.0003(9) 0.0006(8)
C14 0.0132(12) 0.0380(16) 0.0352(15) 0.0070(12) -0.0042(11) 0.0000(11)
C15 0.0168(12) 0.0223(12) 0.0307(14) -0.0065(11) 0.0095(10) 0.0001(10)
C16 0.0198(12) 0.0196(12) 0.0233(13) -0.0071(10) 0.0064(10) -0.0090(10)
C17 0.0111(10) 0.0127(11) 0.0205(12) -0.0018(9) 0.0031(9) -0.0005(8)
C18 0.0314(14) 0.0178(12) 0.0211(13) 0.0010(10) 0.0060(11) 0.0044(10)
C19 0.0375(15) 0.0140(12) 0.0392(16) 0.0052(11) 0.0108(12) 0.0071(11)
C20 0.0271(14) 0.0114(12) 0.0464(17) -0.0102(11) 0.0100(12) -0.0019(10)
C21 0.0289(14) 0.0238(13) 0.0260(14) -0.0112(11) 0.0035(11) -0.0019(10)
C22 0.0223(12) 0.0162(12) 0.0192(12) -0.0028(9) 0.0007(10) -0.0003(9)
C23 0.0175(11) 0.0105(10) 0.0157(11) -0.0064(9) 0.0005(9) 0.0006(8)
C24 0.0165(11) 0.0195(12) 0.0188(12) -0.0060(10) 0.0034(9) -0.0013(9)
C25 0.0151(12) 0.0278(13) 0.0265(14) -0.0137(11) -0.0006(10) 0.0018(10)
C26 0.0261(13) 0.0220(13) 0.0220(13) -0.0055(10) -0.0086(10) 0.0084(10)
C27 0.0320(14) 0.0196(12) 0.0250(13) 0.0052(11) -0.0012(11) -0.0004(10)
C28 0.0185(12) 0.0197(12) 0.0238(13) 0.0004(10) 0.0027(10) -0.0033(9)
C33 0.0504(18) 0.0290(15) 0.0340(16) -0.0155(13) 0.0085(14) -0.0061(13)
C34 0.058(2) 0.0181(14) 0.055(2) -0.0162(13) 0.0071(17) 0.0003(13)
C35 0.0447(18) 0.0254(14) 0.0449(18) -0.0025(13) 0.0059(14) 0.0170(13)
C36 0.0316(15) 0.0344(15) 0.0321(15) -0.0028(12) 0.0094(12) 0.0178(12)
C37 0.0211(13) 0.0396(16) 0.0264(14) -0.0009(12) -0.0006(11) 0.0074(11)
C38 0.0231(13) 0.0411(16) 0.0195(13) -0.0051(11) -0.0044(10) 0.0078(11)
C39 0.0260(13) 0.0284(14) 0.0178(12) -0.0082(10) 0.0051(10) -0.0016(10)
C40 0.0277(13) 0.0177(12) 0.0225(13) -0.0068(10) 0.0105(10) -0.0017(10)
C41 0.0207(12) 0.0251(13) 0.0226(13) 0.0032(10) 0.0083(10) 0.0099(10)
C42 0.0162(12) 0.0354(14) 0.0217(13) 0.0027(11) 0.0081(10) 0.0043(10)
C43 0.0190(13) 0.0330(15) 0.0354(16) 0.0055(12) 0.0009(11) -0.0109(11)
C44 0.0330(15) 0.0284(14) 0.0203(13) 0.0058(11) -0.0032(11) -0.0132(11)
C45 0.0194(12) 0.0128(11) 0.0108(11) -0.0002(8) 0.0029(9) -0.0008(9)
C46 0.0223(13) 0.0263(13) 0.0150(12) 0.0005(10) -0.0004(10) -0.0034(10)
C47 0.0276(13) 0.0158(12) 0.0232(13) 0.0044(10) 0.0052(10) 0.0024(10)
C48 0.0228(12) 0.0224(12) 0.0162(12) -0.0003(10) 0.0068(10) -0.0022(10)
C49 0.0187(11) 0.0132(11) 0.0114(10) -0.0015(9) 0.0051(9) 0.0010(9)
C50 0.0210(12) 0.0140(11) 0.0218(12) -0.0024(9) 0.0075(10) -0.0017(9)
C51 0.0332(14) 0.0118(11) 0.0261(13) -0.0041(10) 0.0123(11) -0.0046(10)
C52 0.0391(15) 0.0100(11) 0.0167(12) -0.0013(9) 0.0064(10) 0.0069(10)
C53 0.0224(12) 0.0230(12) 0.0200(12) -0.0044(10) 0.0003(10) 0.0085(10)
C54 0.0190(12) 0.0173(11) 0.0180(12) -0.0042(9) 0.0006(9) -0.0009(9)
C55 0.0148(11) 0.0080(10) 0.0170(11) -0.0029(8) 0.0025(9) 0.0015(8)
C56 0.0154(11) 0.0165(11) 0.0170(12) -0.0005(9) 0.0036(9) 0.0025(9)
C57 0.0236(13) 0.0265(13) 0.0143(12) -0.0042(10) 0.0003(10) 0.0105(10)
C58 0.0184(12) 0.0173(12) 0.0278(14) -0.0084(10) -0.0056(10) 0.0043(9)
C59 0.0188(12) 0.0212(12) 0.0280(14) -0.0018(10) -0.0004(10) -0.0055(10)
C60 0.0210(12) 0.0189(12) 0.0197(12) 0.0006(10) 0.0026(10) -0.0045(10)

loop_
_atom_type_symbol
_atom_type_description
_atom_type_scat_dispersion_real
_atom_type_scat_dispersion_imag
_atom_type_scat_source
C C 0.0033 0.0016 'International Tables Vol C Tables 4.2.6.8 and 6.1.1.4'
H H 0.0000 0.0000 'International Tables Vol C Tables 4.2.6.8 and 6.1.1.4'
O O 0.0106 0.0060 'International Tables Vol C Tables 4.2.6.8 and 6.1.1.4'
Si Si 0.0817 0.0704 'International Tables Vol C Tables 4.2.6.8 and 6.1.1.4'
Se Se -0.0929 2.2259 'International Tables Vol C Tables 4.2.6.8 and 6.1.1.4'
K K 0.2009 0.2494 'International Tables Vol C Tables 4.2.6.8 and 6.1.1.4'

loop_
_geom_angle_atom_site_label_1
_geom_angle_atom_site_label_2
_geom_angle_atom_site_label_3
_geom_angle
Si1 Se1 K1 110.669(19)
Si2 Se2 K2 108.228(19)
O3 K1 O1 118.72(5)
O3 K1 O5 118.33(6)
O1 K1 O5 119.44(6)
O3 K1 O6 159.25(5)
O1 K1 O6 60.18(5)
O5 K1 O6 59.31(6)
O3 K1 O4 59.29(5)
O1 K1 O4 159.59(5)
O5 K1 O4 59.08(6)
O6 K1 O4 113.64(5)
O3 K1 O2 59.42(5)
O1 K1 O2 59.30(5)
O5 K1 O2 160.94(6)
O6 K1 O2 115.20(5)
O4 K1 O2 114.62(5)
O3 K1 Se1 90.52(4)
O1 K1 Se1 77.90(4)
O5 K1 Se1 119.82(4)
O6 K1 Se1 108.61(4)
O4 K1 Se1 121.44(4)
O2 K1 Se1 79.12(3)
O9 K2 O13 118.05(5)
O9 K2 O11 117.21(5)
O13 K2 O11 119.31(5)
O9 K2 O12 158.94(5)
O13 K2 O12 59.85(5)
O11 K2 O12 59.51(5)
O9 K2 O10 58.69(5)
O13 K2 O10 156.33(5)
O11 K2 O10 58.52(5)
O12 K2 O10 113.75(5)
O9 K2 O8 59.15(5)
O13 K2 O8 58.91(5)
O11 K2 O8 155.86(5)
O12 K2 O8 114.24(5)
O10 K2 O8 112.31(5)
O9 K2 Se2 122.89(4)
O13 K2 Se2 81.54(4)
O11 K2 Se2 88.83(4)
O12 K2 Se2 78.15(3)
O10 K2 Se2 120.77(4)
O8 K2 Se2 113.49(4)
C17 Si1 C23 104.69(10)
C17 Si1 C13 106.23(10)
C23 Si1 C13 110.99(10)
C17 Si1 Se1 112.26(7)
C23 Si1 Se1 111.95(7)
C13 Si1 Se1 110.45(7)
C49 Si2 C55 105.11(9)
C49 Si2 C45 105.71(9)
C55 Si2 C45 111.82(10)
C49 Si2 Se2 111.16(7)
C55 Si2 Se2 111.76(7)
C45 Si2 Se2 110.96(7)
C12 O1 C1 112.48(19)
C12 O1 K1 116.52(15)
C1 O1 K1 118.40(13)
C3 O2 C2 111.52(18)
C3 O2 K1 106.03(13)
C2 O2 K1 109.33(13)
C4 O3 C5 112.87(19)
C4 O3 K1 119.97(14)
C5 O3 K1 119.74(15)
C6 O4 C7 111.0(2)
C6 O4 K1 111.63(14)
C7 O4 K1 109.84(16)
C8 O5 C9 112.1(2)
C8 O5 K1 120.01(16)
C9 O5 K1 118.36(17)
C10 O6 C11 112.0(2)
C10 O6 K1 112.55(17)
C11 O6 K1 110.82(14)
C44 O8 C33 112.2(2)
C44 O8 K2 110.05(13)
C33 O8 K2 108.01(15)
C34 O9 C35 111.4(2)
C34 O9 K2 120.12(16)
C35 O9 K2 121.45(15)
C37 O10 C36 110.5(2)
C37 O10 K2 112.01(14)
C36 O10 K2 109.13(14)
C38 O11 C39 112.68(18)
C38 O11 K2 120.26(14)
C39 O11 K2 119.11(13)
C41 O12 C40 111.52(18)
C41 O12 K2 107.11(13)
C40 O12 K2 106.56(12)
C42 O13 C43 112.17(18)
C42 O13 K2 118.81(13)
C43 O13 K2 120.26(14)
O1 C1 C2 108.44(19)
O2 C2 C1 108.7(2)
O2 C3 C4 109.22(19)
O3 C4 C3 108.80(19)
O3 C5 C6 108.4(2)
O4 C6 C5 109.3(2)
O4 C7 C8 109.6(2)
O5 C8 C7 109.0(2)
O5 C9 C10 108.4(2)
O6 C10 C9 109.1(2)
O6 C11 C12 108.8(2)
O1 C12 C11 109.4(2)
C16 C13 C15 110.21(19)
C16 C13 C14 107.92(19)
C15 C13 C14 107.67(19)
C16 C13 Si1 109.03(15)
C15 C13 Si1 113.78(15)
C14 C13 Si1 108.04(16)
C22 C17 C18 116.9(2)
C22 C17 Si1 122.58(17)
C18 C17 Si1 120.54(18)
C19 C18 C17 122.0(2)
C20 C19 C18 119.8(2)
C19 C20 C21 119.8(2)
C20 C21 C22 120.1(2)
C21 C22 C17 121.5(2)
C28 C23 C24 116.1(2)
C28 C23 Si1 126.11(18)
C24 C23 Si1 117.76(17)
C25 C24 C23 121.7(2)
C26 C25 C24 120.8(2)
C25 C26 C27 119.0(2)
C26 C27 C28 120.2(2)
C27 C28 C23 122.2(2)
O8 C33 C34 109.0(2)
O9 C34 C33 108.8(2)
O9 C35 C36 108.9(2)
O10 C36 C35 108.8(2)
O10 C37 C38 108.9(2)
O11 C38 C37 108.0(2)
O11 C39 C40 108.46(19)
O12 C40 C39 109.14(19)
O12 C41 C42 108.68(19)
O13 C42 C41 108.72(19)
O13 C43 C44 108.3(2)
O8 C44 C43 109.0(2)
C48 C45 C47 110.49(19)
C48 C45 C46 107.26(18)
C47 C45 C46 108.36(19)
C48 C45 Si2 114.05(16)
C47 C45 Si2 109.11(15)
C46 C45 Si2 107.37(15)
C50 C49 C54 117.5(2)
C50 C49 Si2 120.52(17)
C54 C49 Si2 122.01(17)
C51 C50 C49 121.5(2)
C52 C51 C50 119.7(2)
C53 C52 C51 119.8(2)
C52 C53 C54 120.4(2)
C53 C54 C49 121.0(2)
C56 C55 C60 116.0(2)
C56 C55 Si2 117.81(16)
C60 C55 Si2 126.23(17)
C57 C56 C55 122.2(2)
C58 C57 C56 119.7(2)
C59 C58 C57 119.5(2)
C58 C59 C60 120.4(2)
C59 C60 C55 122.2(2)

loop_
_geom_bond_atom_site_label_1
_geom_bond_atom_site_label_2
_geom_bond_distance
Se1 Si1 2.1943(6)
Se1 K1 3.2515(6)
Se2 Si2 2.1952(6)
Se2 K2 3.3277(6)
K1 O3 2.7700(16)
K1 O1 2.8015(17)
K1 O5 2.8022(17)
K1 O6 2.8228(17)
K1 O4 2.8677(18)
K1 O2 2.8973(16)
K2 O9 2.7712(17)
K2 O13 2.7777(16)
K2 O11 2.7964(16)
K2 O12 2.8733(16)
K2 O10 2.8858(17)
K2 O8 2.9010(17)
Si1 C17 1.897(2)
Si1 C23 1.899(2)
Si1 C13 1.923(2)
Si2 C49 1.895(2)
Si2 C55 1.900(2)
Si2 C45 1.923(2)
O1 C12 1.407(3)
O1 C1 1.421(3)
O2 C3 1.416(3)
O2 C2 1.420(3)
O3 C4 1.417(3)
O3 C5 1.425(3)
O4 C6 1.412(3)
O4 C7 1.429(3)
O5 C8 1.423(3)
O5 C9 1.426(4)
O6 C10 1.412(3)
O6 C11 1.420(3)
O8 C44 1.417(3)
O8 C33 1.421(3)
O9 C34 1.421(3)
O9 C35 1.425(3)
O10 C37 1.411(3)
O10 C36 1.429(3)
O11 C38 1.416(3)
O11 C39 1.423(3)
O12 C41 1.423(3)
O12 C40 1.427(3)
O13 C42 1.418(3)
O13 C43 1.419(3)
C1 C2 1.489(4)
C3 C4 1.492(4)
C5 C6 1.497(4)
C7 C8 1.486(5)
C9 C10 1.489(4)
C11 C12 1.489(4)
C13 C16 1.531(3)
C13 C15 1.535(3)
C13 C14 1.537(3)
C17 C22 1.388(3)
C17 C18 1.391(3)
C18 C19 1.384(3)
C19 C20 1.368(4)
C20 C21 1.380(4)
C21 C22 1.383(3)
C23 C28 1.397(3)
C23 C24 1.400(3)
C24 C25 1.389(3)
C25 C26 1.374(4)
C26 C27 1.381(4)
C27 C28 1.388(3)
C33 C34 1.482(4)
C35 C36 1.487(4)
C37 C38 1.501(4)
C39 C40 1.489(3)
C41 C42 1.494(4)
C43 C44 1.493(4)
C45 C48 1.529(3)
C45 C47 1.534(3)
C45 C46 1.536(3)
C49 C50 1.396(3)
C49 C54 1.397(3)
C50 C51 1.390(3)
C51 C52 1.384(4)
C52 C53 1.377(4)
C53 C54 1.390(3)
C55 C56 1.397(3)
C55 C60 1.399(3)
C56 C57 1.389(3)
C57 C58 1.386(4)
C58 C59 1.370(4)
C59 C60 1.382(3)

loop_
_platon_squeeze_void_nr
_platon_squeeze_void_average_x
_platon_squeeze_void_average_y
_platon_squeeze_void_average_z
_platon_squeeze_void_volume
_platon_squeeze_void_count_electrons
_platon_squeeze_void_content
1 0.250 0.208 0.250 114 30 thf
2 0.250 0.491 0.750 118 28 thf
3 0.750 0.509 0.250 118 28 thf
4 0.750 0.792 0.750 114 30 thf
